data_2016402
loop_
_publ_author_name
'Burley, Jonathan C.'
'Gilmour, Ryan'
'Prior, Timothy J.'
'Day, Graeme M.'

_publ_section_title
;
 Structural diversity in imidazolidinone organocatalysts: a synchrotron
 and computational study
;
_journal_coeditor_code SF3055
_journal_issue 1
_journal_name_full 'Acta Crystallographica Section C'
_journal_page_first o10
_journal_page_last o14
_journal_paper_doi 10.1107/S0108270107051396
_journal_volume 64
_journal_year 2008
_chemical_formula_iupac 'C13 H19 N2 O +, Cl -'
_chemical_formula_moiety 'C13 H19 N2 O +, Cl-'
_chemical_formula_sum 'C13 H19 Cl N2 O'
_chemical_formula_weight 254.75
_chemical_name_systematic
;
(S)-5-benzyl-2,2,3-trimethyl-4-oxoimidazolidin-1-ium chloride
;
_space_group_IT_number 19
_symmetry_cell_setting orthorhombic
_symmetry_space_group_name_Hall 'P 2ac 2ab'
_symmetry_space_group_name_H-M 'P 21 21 21'
_atom_sites_solution_hydrogens geom
_atom_sites_solution_primary direct
_atom_sites_solution_secondary difmap
_audit_creation_method SHELXL-97
_cell_angle_alpha 90.00
_cell_angle_beta 90.00
_cell_angle_gamma 90.00
_cell_formula_units_Z 12
_cell_length_a 7.1230(10)
_cell_length_b 19.232(3)
_cell_length_c 30.384(4)
_cell_measurement_reflns_used 3066
_cell_measurement_temperature 150(2)
_cell_measurement_theta_max 23.55
_cell_measurement_theta_min 2.66
_cell_volume 4162.3(10)
_computing_cell_refinement 'APEX2 (Bruker, 2004)'
_computing_data_collection 'APEX2 (Bruker, 2004)'
_computing_data_reduction 'APEX2 (Bruker, 2004)'
_computing_molecular_graphics 'WinGX (Version 1.64; Farrugia, 1999)'
_computing_publication_material 'SHELXL97 (Sheldrick, 1997)'
_computing_structure_refinement 'SHELXL97 (Sheldrick, 1997)'
_computing_structure_solution 'SHELXS97 (Sheldrick, 1997)'
_diffrn_ambient_temperature 150(2)
_diffrn_measured_fraction_theta_full 0.996
_diffrn_measured_fraction_theta_max 0.996
_diffrn_measurement_device_type 'Bruker D8 diffractometer'
_diffrn_measurement_method '\w rotation with narrow frame'
_diffrn_radiation_monochromator 'silicon 111'
_diffrn_radiation_source 'Daresbury SRS, Station 16.2SMX'
_diffrn_radiation_type synchrotron
_diffrn_radiation_wavelength 0.69040
_diffrn_reflns_av_R_equivalents 0.1259
_diffrn_reflns_av_sigmaI/netI 0.1303
_diffrn_reflns_limit_h_max 10
_diffrn_reflns_limit_h_min -10
_diffrn_reflns_limit_k_max 27
_diffrn_reflns_limit_k_min -27
_diffrn_reflns_limit_l_max 43
_diffrn_reflns_limit_l_min -43
_diffrn_reflns_number 48955
_diffrn_reflns_theta_full 30.03
_diffrn_reflns_theta_max 30.01
_diffrn_reflns_theta_min 1.22
_diffrn_standards_decay_% 0
_diffrn_standards_interval_count 0
_diffrn_standards_interval_time 0
_diffrn_standards_number 0
_exptl_absorpt_coefficient_mu 0.263
_exptl_absorpt_correction_T_max 0.990
_exptl_absorpt_correction_T_min 0.949
_exptl_absorpt_correction_type multi-scan
_exptl_absorpt_process_details '(SADABS; Sheldrick, 2003)'
_exptl_crystal_colour colourless
_exptl_crystal_density_diffrn 1.220
_exptl_crystal_density_method 'not measured'
_exptl_crystal_description block
_exptl_crystal_F_000 1632
_exptl_crystal_size_max 0.2
_exptl_crystal_size_mid 0.06
_exptl_crystal_size_min 0.04
_refine_diff_density_max 0.459
_refine_diff_density_min -0.322
_refine_ls_abs_structure_details 'Flack H D (1983), Acta Cryst. A39, 876-881'
_refine_ls_abs_structure_Flack 0.09(6)
_refine_ls_extinction_method none
_refine_ls_goodness_of_fit_ref 1.032
_refine_ls_hydrogen_treatment mixed
_refine_ls_matrix_type full
_refine_ls_number_parameters 488
_refine_ls_number_reflns 13171
_refine_ls_number_restraints 6
_refine_ls_restrained_S_all 1.032
_refine_ls_R_factor_all 0.1019
_refine_ls_R_factor_gt 0.0713
_refine_ls_shift/su_max 0.001
_refine_ls_shift/su_mean 0.000
_refine_ls_structure_factor_coef Fsqd
_refine_ls_weighting_details 'calc w=1/[\s^2^(Fo^2^)+(0.0126P)^2^+0.0000P] where P=(Fo^2^+2Fc^2^)/3'
_refine_ls_weighting_scheme calc
_refine_ls_wR_factor_gt 0.1474
_refine_ls_wR_factor_ref 0.1705
_reflns_number_gt 8896
_reflns_number_total 13171
_reflns_threshold_expression >2sigma(I)
_cod_data_source_file sf3055.cif
_cod_data_source_block S3
_cod_database_code 2016402

loop_
_symmetry_equiv_pos_as_xyz
'x, y, z'
'-x+1/2, -y, z+1/2'
'x+1/2, -y+1/2, -z'
'-x, y+1/2, -z+1/2'

loop_
_atom_site_type_symbol
_atom_site_label
_atom_site_fract_x
_atom_site_fract_y
_atom_site_fract_z
_atom_site_U_iso_or_equiv
_atom_site_adp_type
_atom_site_calc_flag
_atom_site_refinement_flags
_atom_site_occupancy
Cl Cl1 0.53380(11) 0.32275(4) 0.79074(2) 0.03396(16) Uani d . 1
Cl Cl2 0.96381(13) 0.70284(4) 0.96122(2) 0.03500(17) Uani d . 1
Cl Cl3 0.04468(11) 0.25258(4) 0.87330(2) 0.03409(17) Uani d . 1
H H56A 0.600(5) 0.3032(16) 0.8612(7) 0.036(4) Uiso d D 1
H H56B 0.746(3) 0.2736(17) 0.8869(11) 0.036(4) Uiso d D 1
C C1 0.2282(6) 0.53542(17) 0.98777(11) 0.0430(8) Uani d . 1
H H1 0.1076 0.5456 0.9760 0.052 Uiso calc R 1
C C2 0.2455(7) 0.4905(2) 1.02394(13) 0.0560(11) Uani d . 1
H H2 0.1364 0.4703 1.0367 0.067 Uiso calc R 1
C C3 0.4205(8) 0.47542(19) 1.04115(12) 0.0622(13) Uani d . 1
H H3 0.4319 0.4443 1.0653 0.075 Uiso calc R 1
C C4 0.5774(7) 0.50544(18) 1.02342(12) 0.0539(11) Uani d . 1
H H4 0.6975 0.4958 1.0357 0.065 Uiso calc R 1
C C5 0.5619(6) 0.54990(17) 0.98758(11) 0.0422(8) Uani d . 1
H H5 0.6716 0.5703 0.9753 0.051 Uiso calc R 1
C C6 0.3866(5) 0.56480(15) 0.96944(10) 0.0349(7) Uani d . 1
C C7 0.3667(5) 0.60562(15) 0.92724(10) 0.0318(7) Uani d . 1
H H7A 0.2317 0.6164 0.9233 0.038 Uiso calc R 1
H H7B 0.4037 0.5747 0.9027 0.038 Uiso calc R 1
C C8 0.4754(5) 0.67320(14) 0.92214(9) 0.0276(6) Uani d . 1
H H8 0.6082 0.6665 0.9320 0.033 Uiso calc R 1
C C9 0.4718(4) 0.69630(15) 0.87405(9) 0.0306(6) Uani d . 1
O O10 0.4953(4) 0.65743(11) 0.84275(7) 0.0407(6) Uani d . 1
N N11 0.4343(4) 0.76402(12) 0.87275(8) 0.0293(5) Uani d . 1
C C12 0.4476(5) 0.80409(18) 0.83224(9) 0.0381(8) Uani d . 1
H H12A 0.4357 0.7728 0.8069 0.057 Uiso calc R 1
H H12B 0.5695 0.8277 0.8311 0.057 Uiso calc R 1
H H12C 0.3466 0.8387 0.8314 0.057 Uiso calc R 1
C C13 0.4273(5) 0.79772(15) 0.91599(9) 0.0292(6) Uani d . 1
C C14 0.6154(5) 0.83084(18) 0.92734(11) 0.0407(8) Uani d . 1
H H14A 0.6439 0.8675 0.9060 0.061 Uiso calc R 1
H H14B 0.7143 0.7954 0.9264 0.061 Uiso calc R 1
H H14C 0.6093 0.8509 0.9570 0.061 Uiso calc R 1
C C15 0.2643(5) 0.84718(17) 0.92033(10) 0.0393(8) Uani d . 1
H H15A 0.1487 0.8240 0.9107 0.059 Uiso calc R 1
H H15B 0.2868 0.8882 0.9019 0.059 Uiso calc R 1
H H15C 0.2514 0.8615 0.9512 0.059 Uiso calc R 1
N N16 0.3922(4) 0.73451(13) 0.94478(8) 0.0275(5) Uani d D 1
H H16A 0.272(3) 0.7298(18) 0.9466(11) 0.036(4) Uiso d D 1
H H16B 0.421(5) 0.7438(16) 0.9719(7) 0.036(4) Uiso d D 1
C C21 -0.1484(5) 0.47847(18) 0.79588(11) 0.0409(8) Uani d . 1
H H21 -0.2260 0.4742 0.7706 0.049 Uiso calc R 1
C C22 -0.2146(6) 0.51350(18) 0.83248(12) 0.0475(9) Uani d . 1
H H22 -0.3371 0.5331 0.8322 0.057 Uiso calc R 1
C C23 -0.1043(6) 0.52008(17) 0.86910(12) 0.0478(10) Uani d . 1
H H23 -0.1486 0.5455 0.8938 0.057 Uiso calc R 1
C C24 0.0712(6) 0.48976(18) 0.87013(11) 0.0472(9) Uani d . 1
H H24 0.1459 0.4925 0.8960 0.057 Uiso calc R 1
C C25 0.1383(5) 0.45512(17) 0.83318(10) 0.0388(8) Uani d . 1
H H25 0.2603 0.4351 0.8337 0.047 Uiso calc R 1
C C26 0.0300(5) 0.44944(14) 0.79575(9) 0.0321(6) Uani d . 1
C C27 0.1026(5) 0.41159(15) 0.75596(9) 0.0321(7) Uani d . 1
H H27A 0.2407 0.4071 0.7585 0.039 Uiso calc R 1
H H27B 0.0759 0.4400 0.7295 0.039 Uiso calc R 1
C C28 0.0186(4) 0.33942(14) 0.74938(9) 0.0274(6) Uani d . 1
H H28 -0.1171 0.3406 0.7579 0.033 Uiso calc R 1
C C29 0.0348(5) 0.31232(15) 0.70267(9) 0.0302(6) Uani d . 1
O O30 0.0128(4) 0.34709(12) 0.66958(7) 0.0404(6) Uani d . 1
N N31 0.0729(4) 0.24400(13) 0.70432(7) 0.0289(5) Uani d . 1
C C32 0.0578(6) 0.19817(18) 0.66614(10) 0.0395(8) Uani d . 1
H H32A 0.0584 0.2261 0.6391 0.059 Uiso calc R 1
H H32B -0.0597 0.1717 0.6679 0.059 Uiso calc R 1
H H32C 0.1644 0.1660 0.6658 0.059 Uiso calc R 1
C C33 0.0869(4) 0.21537(15) 0.74915(9) 0.0277(6) Uani d . 1
C C34 -0.0947(5) 0.18070(18) 0.76337(11) 0.0390(8) Uani d . 1
H H34A -0.1230 0.1420 0.7434 0.059 Uiso calc R 1
H H34B -0.1973 0.2146 0.7624 0.059 Uiso calc R 1
H H34C -0.0810 0.1630 0.7935 0.059 Uiso calc R 1
C C35 0.2567(5) 0.16925(17) 0.75526(10) 0.0360(7) Uani d . 1
H H35A 0.3698 0.1942 0.7458 0.054 Uiso calc R 1
H H35B 0.2420 0.1270 0.7375 0.054 Uiso calc R 1
H H35C 0.2686 0.1566 0.7864 0.054 Uiso calc R 1
N N36 0.1146(4) 0.28279(13) 0.77481(8) 0.0265(5) Uani d D 1
H H36A 0.080(5) 0.2829(17) 0.8024(6) 0.036(4) Uiso d D 1
H H36B 0.236(3) 0.2922(18) 0.7749(11) 0.036(4) Uiso d D 1
C C41 0.3222(5) 0.08721(18) 0.87222(11) 0.0381(7) Uani d . 1
H H41 0.2695 0.1186 0.8930 0.046 Uiso calc R 1
C C42 0.2153(5) 0.03171(17) 0.85695(11) 0.0392(8) Uani d . 1
H H42 0.0906 0.0256 0.8674 0.047 Uiso calc R 1
C C43 0.2876(6) -0.01399(18) 0.82713(12) 0.0434(8) Uani d . 1
H H43 0.2141 -0.0518 0.8167 0.052 Uiso calc R 1
C C44 0.4680(6) -0.00467(18) 0.81235(14) 0.0553(10) Uani d . 1
H H44 0.5198 -0.0362 0.7915 0.066 Uiso calc R 1
C C45 0.5744(6) 0.05022(18) 0.82757(12) 0.0463(9) Uani d . 1
H H45 0.6994 0.0558 0.8172 0.056 Uiso calc R 1
C C46 0.5030(4) 0.09731(15) 0.85769(9) 0.0297(7) Uani d . 1
C C47 0.6257(4) 0.15824(16) 0.87117(11) 0.0345(7) Uani d . 1
H H47A 0.7253 0.1407 0.8910 0.041 Uiso calc R 1
H H47B 0.6883 0.1766 0.8445 0.041 Uiso calc R 1
C C48 0.5267(4) 0.21795(14) 0.89394(9) 0.0260(6) Uani d . 1
H H48 0.3965 0.2223 0.8818 0.031 Uiso calc R 1
C C49 0.5162(4) 0.21312(15) 0.94358(9) 0.0286(6) Uani d . 1
O O50 0.4780(4) 0.16091(11) 0.96445(7) 0.0391(5) Uani d . 1
N N51 0.5560(4) 0.27634(13) 0.96047(8) 0.0307(6) Uani d . 1
C C52 0.5372(6) 0.29278(18) 1.00678(9) 0.0425(8) Uani d . 1
H H52A 0.5478 0.2501 1.0242 0.064 Uiso calc R 1
H H52B 0.4143 0.3142 1.0121 0.064 Uiso calc R 1
H H52C 0.6367 0.3252 1.0155 0.064 Uiso calc R 1
C C53 0.5908(4) 0.33055(15) 0.92720(9) 0.0291(6) Uani d . 1
C C54 0.7626(5) 0.37387(16) 0.93720(10) 0.0350(7) Uani d . 1
H H54A 0.8699 0.3432 0.9427 0.053 Uiso calc R 1
H H54B 0.7388 0.4025 0.9633 0.053 Uiso calc R 1
H H54C 0.7903 0.4041 0.9120 0.053 Uiso calc R 1
C C55 0.4180(5) 0.37474(18) 0.91928(11) 0.0388(8) Uani d . 1
H H55A 0.3822 0.3980 0.9467 0.058 Uiso calc R 1
H H55B 0.3145 0.3451 0.9093 0.058 Uiso calc R 1
H H55C 0.4456 0.4097 0.8967 0.058 Uiso calc R 1
N N56 0.6276(4) 0.28507(13) 0.88767(8) 0.0268(5) Uani d D 1

loop_
_atom_site_aniso_label
_atom_site_aniso_U_11
_atom_site_aniso_U_22
_atom_site_aniso_U_33
_atom_site_aniso_U_12
_atom_site_aniso_U_13
_atom_site_aniso_U_23
Cl1 0.0249(3) 0.0500(4) 0.0270(3) -0.0013(3) 0.0001(3) 0.0018(3)
Cl2 0.0294(4) 0.0500(4) 0.0256(3) 0.0017(4) 0.0005(3) -0.0043(3)
Cl3 0.0227(3) 0.0542(4) 0.0255(3) -0.0003(4) 0.0005(3) 0.0001(3)
C1 0.055(2) 0.0341(17) 0.0397(18) -0.0077(17) 0.0087(17) -0.0059(14)
C2 0.083(3) 0.041(2) 0.044(2) -0.018(2) 0.017(2) -0.0034(17)
C3 0.111(4) 0.0370(19) 0.0382(19) -0.015(2) -0.008(2) 0.0027(16)
C4 0.075(3) 0.0396(19) 0.047(2) -0.008(2) -0.020(2) 0.0037(16)
C5 0.053(2) 0.0363(17) 0.0377(17) -0.0046(17) -0.0051(17) -0.0020(14)
C6 0.052(2) 0.0253(14) 0.0276(15) -0.0024(14) 0.0008(14) -0.0065(11)
C7 0.0313(17) 0.0304(15) 0.0337(15) 0.0000(13) 0.0005(13) -0.0079(12)
C8 0.0277(14) 0.0297(13) 0.0254(13) 0.0038(13) -0.0010(12) -0.0041(11)
C9 0.0274(14) 0.0369(15) 0.0274(13) 0.0029(13) 0.0029(13) -0.0030(12)
O10 0.0510(16) 0.0409(12) 0.0303(10) 0.0025(11) 0.0109(10) -0.0086(9)
N11 0.0337(14) 0.0302(12) 0.0239(11) 0.0045(11) 0.0008(11) -0.0002(9)
C12 0.044(2) 0.0492(18) 0.0208(13) 0.0078(17) 0.0034(14) 0.0036(13)
C13 0.0391(19) 0.0285(14) 0.0201(12) 0.0009(13) 0.0010(12) -0.0001(11)
C14 0.046(2) 0.0391(18) 0.0367(17) -0.0075(16) -0.0032(15) 0.0015(14)
C15 0.051(2) 0.0377(17) 0.0293(16) 0.0155(16) 0.0048(15) -0.0004(14)
N16 0.0312(14) 0.0302(12) 0.0210(11) 0.0003(11) -0.0023(10) -0.0028(10)
C21 0.042(2) 0.0428(18) 0.0376(18) 0.0071(16) -0.0056(16) -0.0002(15)
C22 0.057(3) 0.0360(18) 0.050(2) 0.0088(18) 0.0107(19) 0.0017(16)
C23 0.081(3) 0.0271(16) 0.0355(17) -0.0012(18) 0.0136(19) -0.0033(14)
C24 0.069(3) 0.0414(18) 0.0315(16) -0.0119(19) -0.0065(18) -0.0055(14)
C25 0.045(2) 0.0359(16) 0.0356(17) -0.0053(15) -0.0066(15) -0.0022(14)
C26 0.0402(17) 0.0254(13) 0.0306(14) -0.0033(13) -0.0011(14) 0.0029(11)
C27 0.0308(16) 0.0355(16) 0.0300(15) -0.0063(13) 0.0002(13) 0.0028(12)
C28 0.0234(14) 0.0325(14) 0.0262(13) 0.0042(12) -0.0019(11) -0.0024(11)
C29 0.0252(14) 0.0369(15) 0.0285(14) 0.0042(13) -0.0037(12) -0.0010(12)
O30 0.0482(16) 0.0446(12) 0.0284(10) 0.0123(11) -0.0047(10) 0.0039(9)
N31 0.0313(14) 0.0341(12) 0.0213(11) 0.0058(11) -0.0002(10) -0.0035(10)
C32 0.047(2) 0.0441(18) 0.0268(14) 0.0088(17) 0.0006(14) -0.0095(13)
C33 0.0316(17) 0.0308(14) 0.0208(13) 0.0006(12) 0.0025(11) -0.0026(11)
C34 0.0381(19) 0.0408(18) 0.0381(17) -0.0102(15) 0.0085(14) -0.0060(14)
C35 0.0387(19) 0.0383(17) 0.0309(15) 0.0091(15) -0.0001(13) 0.0021(13)
N36 0.0264(13) 0.0330(13) 0.0200(11) -0.0001(11) 0.0034(10) 0.0003(10)
C41 0.0371(18) 0.0417(18) 0.0354(16) -0.0081(15) 0.0061(15) -0.0039(14)
C42 0.0363(18) 0.0447(19) 0.0366(17) -0.0149(15) 0.0003(14) 0.0086(15)
C43 0.050(2) 0.0312(16) 0.049(2) -0.0070(16) -0.0101(17) 0.0019(15)
C44 0.052(2) 0.0383(19) 0.076(3) -0.0032(19) 0.009(2) -0.0229(18)
C45 0.041(2) 0.0371(17) 0.061(2) -0.0005(16) 0.0085(17) -0.0091(16)
C46 0.0326(18) 0.0288(13) 0.0277(13) -0.0022(12) -0.0001(12) 0.0048(11)
C47 0.0282(16) 0.0361(16) 0.0393(16) -0.0051(13) 0.0070(14) -0.0060(13)
C48 0.0220(13) 0.0271(13) 0.0289(13) -0.0037(12) 0.0028(12) -0.0002(11)
C49 0.0245(16) 0.0347(15) 0.0267(13) -0.0009(12) 0.0012(11) 0.0005(11)
O50 0.0458(14) 0.0370(11) 0.0344(11) -0.0053(11) 0.0063(11) 0.0066(9)
N51 0.0334(15) 0.0341(12) 0.0244(11) -0.0047(11) 0.0033(11) 0.0016(10)
C52 0.055(2) 0.0471(18) 0.0257(14) -0.0105(19) 0.0005(16) -0.0022(13)
C53 0.0312(16) 0.0315(14) 0.0247(13) -0.0021(12) 0.0004(11) 0.0002(11)
C54 0.0373(18) 0.0317(15) 0.0360(16) -0.0089(14) -0.0040(14) 0.0042(13)
C55 0.0351(19) 0.0411(17) 0.0401(17) 0.0070(15) -0.0020(14) -0.0070(14)
N56 0.0263(13) 0.0301(13) 0.0240(11) -0.0019(11) 0.0007(10) -0.0004(10)

loop_
_atom_type_symbol
_atom_type_description
_atom_type_scat_dispersion_real
_atom_type_scat_dispersion_imag
_atom_type_scat_source
C C 0.0033 0.0016 'International Tables Vol C Tables 4.2.6.8 and 6.1.1.4'
H H 0.0000 0.0000 'International Tables Vol C Tables 4.2.6.8 and 6.1.1.4'
N N 0.0061 0.0033 'International Tables Vol C Tables 4.2.6.8 and 6.1.1.4'
O O 0.0106 0.0060 'International Tables Vol C Tables 4.2.6.8 and 6.1.1.4'
Cl Cl 0.1484 0.1585 'International Tables Vol C Tables 4.2.6.8 and 6.1.1.4'

loop_
_geom_angle_atom_site_label_1
_geom_angle_atom_site_label_2
_geom_angle_atom_site_label_3
_geom_angle
C6 C1 C2 119.8(4)
C6 C1 H1 120.1
C2 C1 H1 120.1
C3 C2 C1 120.3(4)
C3 C2 H2 119.8
C1 C2 H2 119.8
C4 C3 C2 119.9(4)
C4 C3 H3 120.0
C2 C3 H3 120.0
C3 C4 C5 120.3(4)
C3 C4 H4 119.9
C5 C4 H4 119.9
C4 C5 C6 120.5(4)
C4 C5 H5 119.7
C6 C5 H5 119.7
C1 C6 C5 119.2(3)
C1 C6 C7 118.6(3)
C5 C6 C7 121.8(3)
C6 C7 C8 118.9(3)
C6 C7 H7A 107.6
C8 C7 H7A 107.6
C6 C7 H7B 107.6
C8 C7 H7B 107.6
H7A C7 H7B 107.0
N16 C8 C7 115.4(3)
N16 C8 C9 101.8(2)
C7 C8 C9 109.7(2)
N16 C8 H8 109.9
C7 C8 H8 109.9
C9 C8 H8 109.9
O10 C9 N11 127.2(3)
O10 C9 C8 124.4(3)
N11 C9 C8 108.5(2)
C9 N11 C12 122.1(2)
C9 N11 C13 114.4(2)
C12 N11 C13 121.7(2)
N11 C12 H12A 109.5
N11 C12 H12B 109.5
H12A C12 H12B 109.5
N11 C12 H12C 109.5
H12A C12 H12C 109.5
H12B C12 H12C 109.5
N11 C13 C15 112.6(2)
N11 C13 N16 99.6(2)
C15 C13 N16 109.2(3)
N11 C13 C14 111.0(3)
C15 C13 C14 113.2(3)
N16 C13 C14 110.5(3)
C13 C14 H14A 109.5
C13 C14 H14B 109.5
H14A C14 H14B 109.5
C13 C14 H14C 109.5
H14A C14 H14C 109.5
H14B C14 H14C 109.5
C13 C15 H15A 109.5
C13 C15 H15B 109.5
H15A C15 H15B 109.5
C13 C15 H15C 109.5
H15A C15 H15C 109.5
H15B C15 H15C 109.5
C8 N16 C13 107.6(2)
C8 N16 H16A 110(2)
C13 N16 H16A 106(2)
C8 N16 H16B 120(2)
C13 N16 H16B 110(2)
H16A N16 H16B 101(3)
C22 C21 C26 120.7(3)
C22 C21 H21 119.7
C26 C21 H21 119.7
C23 C22 C21 120.2(4)
C23 C22 H22 119.9
C21 C22 H22 119.9
C22 C23 C24 120.0(3)
C22 C23 H23 120.0
C24 C23 H23 120.0
C23 C24 C25 119.7(3)
C23 C24 H24 120.1
C25 C24 H24 120.1
C26 C25 C24 120.8(4)
C26 C25 H25 119.6
C24 C25 H25 119.6
C25 C26 C21 118.5(3)
C25 C26 C27 120.7(3)
C21 C26 C27 120.8(3)
C26 C27 C28 114.3(2)
C26 C27 H27A 108.7
C28 C27 H27A 108.7
C26 C27 H27B 108.7
C28 C27 H27B 108.7
H27A C27 H27B 107.6
N36 C28 C29 101.4(2)
N36 C28 C27 114.5(2)
C29 C28 C27 114.0(2)
N36 C28 H28 108.9
C29 C28 H28 108.9
C27 C28 H28 108.9
O30 C29 N31 126.5(3)
O30 C29 C28 125.0(3)
N31 C29 C28 108.5(2)
C29 N31 C32 123.1(2)
C29 N31 C33 114.5(2)
C32 N31 C33 120.9(2)
N31 C32 H32A 109.5
N31 C32 H32B 109.5
H32A C32 H32B 109.5
N31 C32 H32C 109.5
H32A C32 H32C 109.5
H32B C32 H32C 109.5
N31 C33 C35 112.8(2)
N31 C33 C34 111.7(3)
C35 C33 C34 112.8(3)
N31 C33 N36 99.4(2)
C35 C33 N36 109.5(2)
C34 C33 N36 109.8(2)
C33 C34 H34A 109.5
C33 C34 H34B 109.5
H34A C34 H34B 109.5
C33 C34 H34C 109.5
H34A C34 H34C 109.5
H34B C34 H34C 109.5
C33 C35 H35A 109.5
C33 C35 H35B 109.5
H35A C35 H35B 109.5
C33 C35 H35C 109.5
H35A C35 H35C 109.5
H35B C35 H35C 109.5
C28 N36 C33 107.2(2)
C28 N36 H36A 111(2)
C33 N36 H36A 117(2)
C28 N36 H36B 107(2)
C33 N36 H36B 108(2)
H36A N36 H36B 106(3)
C46 C41 C42 120.9(3)
C46 C41 H41 119.5
C42 C41 H41 119.5
C43 C42 C41 120.7(3)
C43 C42 H42 119.7
C41 C42 H42 119.7
C42 C43 C44 119.1(3)
C42 C43 H43 120.4
C44 C43 H43 120.4
C43 C44 C45 120.3(4)
C43 C44 H44 119.9
C45 C44 H44 119.9
C44 C45 C46 121.4(4)
C44 C45 H45 119.3
C46 C45 H45 119.3
C41 C46 C45 117.6(3)
C41 C46 C47 124.1(3)
C45 C46 C47 118.2(3)
C48 C47 C46 116.2(3)
C48 C47 H47A 108.2
C46 C47 H47A 108.2
C48 C47 H47B 108.2
C46 C47 H47B 108.2
H47A C47 H47B 107.4
N56 C48 C49 101.8(2)
N56 C48 C47 112.0(2)
C49 C48 C47 115.6(3)
N56 C48 H48 109.1
C49 C48 H48 109.1
C47 C48 H48 109.1
O50 C49 N51 126.3(3)
O50 C49 C48 125.5(3)
N51 C49 C48 108.2(2)
C49 N51 C52 123.1(3)
C49 N51 C53 114.4(2)
C52 N51 C53 121.8(2)
N51 C52 H52A 109.5
N51 C52 H52B 109.5
H52A C52 H52B 109.5
N51 C52 H52C 109.5
H52A C52 H52C 109.5
H52B C52 H52C 109.5
N51 C53 N56 99.5(2)
N51 C53 C54 112.9(2)
N56 C53 C54 109.9(2)
N51 C53 C55 111.7(3)
N56 C53 C55 109.9(2)
C54 C53 C55 112.3(3)
C53 C54 H54A 109.5
C53 C54 H54B 109.5
H54A C54 H54B 109.5
C53 C54 H54C 109.5
H54A C54 H54C 109.5
H54B C54 H54C 109.5
C53 C55 H55A 109.5
C53 C55 H55B 109.5
H55A C55 H55B 109.5
C53 C55 H55C 109.5
H55A C55 H55C 109.5
H55B C55 H55C 109.5
C48 N56 C53 108.5(2)
C48 N56 H56A 110(2)
C53 N56 H56A 117(2)
C48 N56 H56B 104(2)
C53 N56 H56B 110(2)
H56A N56 H56B 107(3)

loop_
_geom_bond_atom_site_label_1
_geom_bond_atom_site_label_2
_geom_bond_distance
C1 C6 1.379(5)
C1 C2 1.403(5)
C1 H1 0.9500
C2 C3 1.381(7)
C2 H2 0.9500
C3 C4 1.367(6)
C3 H3 0.9500
C4 C5 1.389(5)
C4 H4 0.9500
C5 C6 1.393(5)
C5 H5 0.9500
C6 C7 1.510(4)
C7 C8 1.521(4)
C7 H7A 0.9900
C7 H7B 0.9900
C8 N16 1.488(4)
C8 C9 1.527(4)
C8 H8 1.0000
C9 O10 1.221(3)
C9 N11 1.330(4)
N11 C12 1.455(4)
N11 C13 1.465(3)
C12 H12A 0.9800
C12 H12B 0.9800
C12 H12C 0.9800
C13 C15 1.506(4)
C13 N16 1.518(4)
C13 C14 1.522(5)
C14 H14A 0.9800
C14 H14B 0.9800
C14 H14C 0.9800
C15 H15A 0.9800
C15 H15B 0.9800
C15 H15C 0.9800
N16 H16A 0.864(18)
N16 H16B 0.867(17)
C21 C22 1.382(5)
C21 C26 1.387(5)
C21 H21 0.9500
C22 C23 1.367(5)
C22 H22 0.9500
C23 C24 1.379(5)
C23 H23 0.9500
C24 C25 1.390(5)
C24 H24 0.9500
C25 C26 1.377(4)
C25 H25 0.9500
C26 C27 1.502(4)
C27 C28 1.525(4)
C27 H27A 0.9900
C27 H27B 0.9900
C28 N36 1.500(4)
C28 C29 1.516(4)
C28 H28 1.0000
C29 O30 1.217(3)
C29 N31 1.343(4)
N31 C32 1.460(4)
N31 C33 1.472(3)
C32 H32A 0.9800
C32 H32B 0.9800
C32 H32C 0.9800
C33 C35 1.511(4)
C33 C34 1.517(4)
C33 N36 1.526(4)
C34 H34A 0.9800
C34 H34B 0.9800
C34 H34C 0.9800
C35 H35A 0.9800
C35 H35B 0.9800
C35 H35C 0.9800
N36 H36A 0.874(17)
N36 H36B 0.884(18)
C41 C46 1.375(4)
C41 C42 1.390(4)
C41 H41 0.9500
C42 C43 1.363(5)
C42 H42 0.9500
C43 C44 1.371(6)
C43 H43 0.9500
C44 C45 1.379(5)
C44 H44 0.9500
C45 C46 1.384(4)
C45 H45 0.9500
C46 C47 1.518(4)
C47 C48 1.515(4)
C47 H47A 0.9900
C47 H47B 0.9900
C48 N56 1.490(4)
C48 C49 1.512(4)
C48 H48 1.0000
C49 O50 1.218(3)
C49 N51 1.350(4)
N51 C52 1.448(4)
N51 C53 1.473(4)
C52 H52A 0.9800
C52 H52B 0.9800
C52 H52C 0.9800
C53 N56 1.508(4)
C53 C54 1.510(4)
C53 C55 1.514(4)
C54 H54A 0.9800
C54 H54B 0.9800
C54 H54C 0.9800
C55 H55A 0.9800
C55 H55B 0.9800
C55 H55C 0.9800
N56 H56A 0.899(17)
N56 H56B 0.869(18)

loop_
_cod_related_entry_id
_cod_related_entry_database
_cod_related_entry_code
1 ChemSpider 8010603
